data_7200445
loop_
_publ_author_name
'Koner, Rajesh'
'Goldberg, Israel'

_publ_section_title
;
 Supramolecular reactivity of naphthalene-1,4,5,8-tetracarboxylic acid
 towards transition metal ions: coordination polymers and discrete
 complexes with CuII, NiII and CoII
;
_journal_issue 2
_journal_name_full CrystEngComm
_journal_page_first 367
_journal_paper_doi 10.1039/b815885a
_journal_volume 11
_journal_year 2009
_chemical_formula_moiety 'C14 H24 Co Na2 O18, 2(H2 O)'
_chemical_formula_sum 'C14 H28 Co Na2 O20'
_chemical_formula_weight 621.27
_chemical_name_systematic
;
?
;
_space_group_IT_number 2
_symmetry_cell_setting triclinic
_symmetry_space_group_name_Hall '-P 1'
_symmetry_space_group_name_H-M 'P -1'
_atom_sites_solution_hydrogens geom
_atom_sites_solution_primary direct
_atom_sites_solution_secondary difmap
_audit_creation_method SHELXL-97
_cell_angle_alpha 71.3400(12)
_cell_angle_beta 75.4362(9)
_cell_angle_gamma 78.5850(11)
_cell_formula_units_Z 1
_cell_length_a 7.1365(2)
_cell_length_b 8.1576(2)
_cell_length_c 11.0316(3)
_cell_measurement_reflns_used 2033
_cell_measurement_temperature 110(2)
_cell_measurement_theta_max 28.15
_cell_measurement_theta_min 2.66
_cell_volume 584.06(3)
_computing_cell_refinement Denzo
_computing_data_collection 'Collect, Nonius B.V.'
_computing_data_reduction 'Denzo & Scalepack'
_computing_structure_refinement 'SHELXL-97 (Sheldrick, 1997)'
_computing_structure_solution SIR-97
_diffrn_ambient_temperature 110(2)
_diffrn_detector_area_resol_mean 12.8
_diffrn_measured_fraction_theta_full 0.975
_diffrn_measured_fraction_theta_max 0.975
_diffrn_measurement_device_type 'Nonius KappaCCD'
_diffrn_measurement_method '1 deg. \f and \w scans'
_diffrn_radiation_monochromator graphite
_diffrn_radiation_source 'fine-focus sealed tube'
_diffrn_radiation_type MoK\a
_diffrn_radiation_wavelength 0.71073
_diffrn_reflns_av_R_equivalents 0.0340
_diffrn_reflns_av_sigmaI/netI 0.0478
_diffrn_reflns_limit_h_max 9
_diffrn_reflns_limit_h_min -9
_diffrn_reflns_limit_k_max 10
_diffrn_reflns_limit_k_min -10
_diffrn_reflns_limit_l_max 14
_diffrn_reflns_limit_l_min -13
_diffrn_reflns_number 6276
_diffrn_reflns_theta_full 28.15
_diffrn_reflns_theta_max 28.15
_diffrn_reflns_theta_min 2.66
_diffrn_standards_number 0
_exptl_absorpt_coefficient_mu 0.868
_exptl_absorpt_correction_T_max 0.8455
_exptl_absorpt_correction_T_min 0.7509
_exptl_absorpt_correction_type multi-scan
_exptl_absorpt_process_details 'Blessing, 1995'
_exptl_crystal_colour blue
_exptl_crystal_density_diffrn 1.766
_exptl_crystal_density_method 'not measured'
_exptl_crystal_description prism
_exptl_crystal_F_000 321
_exptl_crystal_size_max 0.35
_exptl_crystal_size_mid 0.25
_exptl_crystal_size_min 0.20
_refine_diff_density_max 0.433
_refine_diff_density_min -0.737
_refine_diff_density_rms 0.093
_refine_ls_extinction_method none
_refine_ls_goodness_of_fit_ref 1.068
_refine_ls_hydrogen_treatment constr
_refine_ls_matrix_type full
_refine_ls_number_parameters 169
_refine_ls_number_reflns 2798
_refine_ls_number_restraints 0
_refine_ls_restrained_S_all 1.068
_refine_ls_R_factor_all 0.0543
_refine_ls_R_factor_gt 0.0405
_refine_ls_shift/su_max 0.000
_refine_ls_shift/su_mean 0.000
_refine_ls_structure_factor_coef Fsqd
_refine_ls_weighting_details 'calc w=1/[\s^2^(Fo^2^)+(0.0453P)^2^+0.4913P] where P=(Fo^2^+2Fc^2^)/3'
_refine_ls_weighting_scheme calc
_refine_ls_wR_factor_gt 0.0942
_refine_ls_wR_factor_ref 0.1026
_reflns_number_gt 2311
_reflns_number_total 2798
_reflns_threshold_expression >2sigma(I)
_cod_data_source_file b815885a.txt
_cod_data_source_block Compound-5(ra4a)
_cod_database_code 7200445

loop_
_symmetry_equiv_pos_as_xyz
'x, y, z'
'-x, -y, -z'

loop_
_atom_site_label
_atom_site_type_symbol
_atom_site_fract_x
_atom_site_fract_y
_atom_site_fract_z
_atom_site_U_iso_or_equiv
_atom_site_adp_type
_atom_site_occupancy
_atom_site_symmetry_multiplicity
_atom_site_calc_flag
_atom_site_refinement_flags
_atom_site_disorder_assembly
_atom_site_disorder_group
Co1 Co 0.5000 0.0000 1.0000 0.01080(13) Uani 1 2 d S . .
Na2 Na -0.06227(13) -0.07920(11) 0.80251(9) 0.0146(2) Uani 1 1 d . . .
O3 O 0.5071(2) 0.20667(19) 0.82683(15) 0.0122(3) Uani 1 1 d . . .
C4 C 0.4837(3) 0.3715(3) 0.8098(2) 0.0112(4) Uani 1 1 d . . .
O5 O 0.4386(2) 0.4457(2) 0.89811(15) 0.0144(3) Uani 1 1 d . . .
C6 C 0.5346(3) 0.4779(3) 0.6691(2) 0.0109(4) Uani 1 1 d . . .
C7 C 0.6832(3) 0.5783(3) 0.6399(2) 0.0128(4) Uani 1 1 d . . .
H7 H 0.7282 0.5949 0.7086 0.015 Uiso 1 1 calc R . .
C8 C 0.2314(3) 0.3439(3) 0.4905(2) 0.0129(4) Uani 1 1 d . . .
H8 H 0.1303 0.2739 0.5091 0.015 Uiso 1 1 calc R . .
C9 C 0.4556(3) 0.4607(3) 0.5665(2) 0.0103(4) Uani 1 1 d . . .
C10 C 0.2925(3) 0.3680(3) 0.5919(2) 0.0113(4) Uani 1 1 d . . .
C11 C 0.1648(3) 0.3090(3) 0.7258(2) 0.0113(4) Uani 1 1 d . . .
O12 O 0.1256(2) 0.15330(19) 0.76490(15) 0.0131(3) Uani 1 1 d . . .
O13 O 0.1007(2) 0.4205(2) 0.78724(15) 0.0146(3) Uani 1 1 d . . .
O14 O -0.3809(2) -0.18073(19) 0.88907(15) 0.0131(3) Uani 1 1 d . . .
H14A H -0.4430 -0.1627 0.8242 0.016 Uiso 1 1 d R . .
H14B H -0.3999 -0.2842 0.9463 0.016 Uiso 1 1 d R . .
O15 O -0.2155(2) 0.01916(19) 0.99971(15) 0.0124(3) Uani 1 1 d . . .
H15A H -0.1763 -0.0512 1.0723 0.015 Uiso 1 1 d R . .
H15B H -0.1893 0.1244 0.9945 0.015 Uiso 1 1 d R . .
O16 O 0.1145(2) -0.3002(2) 0.96388(16) 0.0167(3) Uani 1 1 d . . .
H16A H 0.2130 -0.3765 0.9401 0.020 Uiso 1 1 d R . .
H16B H 0.0489 -0.3528 1.0421 0.020 Uiso 1 1 d R . .
O17 O 0.1270(2) -0.2318(2) 0.65945(16) 0.0175(4) Uani 1 1 d . . .
H17A H 0.1383 -0.2059 0.5733 0.021 Uiso 1 1 d R . .
H17B H 0.1263 -0.3459 0.6961 0.021 Uiso 1 1 d R . .
O18 O -0.2277(2) 0.0918(2) 0.61873(16) 0.0177(4) Uani 1 1 d . . .
H18A H -0.3117 0.1631 0.6607 0.021 Uiso 1 1 d R . .
H18B H -0.3081 0.0204 0.6195 0.021 Uiso 1 1 d R . .
O19 O 0.5653(2) 0.0818(2) 0.31362(16) 0.0169(3) Uani 1 1 d . . .
H19A H 0.6565 -0.0022 0.2927 0.020 Uiso 1 1 d R . .
H19B H 0.6210 0.1547 0.3293 0.020 Uiso 1 1 d R . .

loop_
_atom_site_aniso_label
_atom_site_aniso_U_11
_atom_site_aniso_U_22
_atom_site_aniso_U_33
_atom_site_aniso_U_23
_atom_site_aniso_U_13
_atom_site_aniso_U_12
Co1 0.0105(2) 0.0105(2) 0.0103(2) -0.00311(16) -0.00028(16) -0.00108(15)
Na2 0.0135(4) 0.0149(4) 0.0145(5) -0.0048(4) 0.0000(4) -0.0024(3)
O3 0.0144(8) 0.0101(7) 0.0109(7) -0.0025(6) -0.0020(6) -0.0007(6)
C4 0.0079(9) 0.0121(10) 0.0124(10) -0.0027(9) -0.0001(8) -0.0021(8)
O5 0.0192(8) 0.0136(7) 0.0104(8) -0.0045(6) -0.0017(6) -0.0020(6)
C6 0.0113(10) 0.0089(9) 0.0108(10) -0.0034(8) -0.0002(8) 0.0008(8)
C7 0.0157(11) 0.0107(10) 0.0125(11) -0.0036(9) -0.0045(9) 0.0000(8)
C8 0.0131(10) 0.0118(10) 0.0126(11) -0.0022(9) -0.0001(8) -0.0042(8)
C9 0.0106(10) 0.0073(9) 0.0118(11) -0.0030(8) -0.0014(8) 0.0010(8)
C10 0.0133(10) 0.0086(9) 0.0109(10) -0.0025(8) -0.0011(8) -0.0007(8)
C11 0.0088(10) 0.0125(10) 0.0122(10) -0.0023(8) -0.0030(8) -0.0011(8)
O12 0.0143(8) 0.0118(7) 0.0119(8) -0.0018(6) 0.0003(6) -0.0050(6)
O13 0.0150(8) 0.0142(7) 0.0128(8) -0.0047(6) 0.0017(6) -0.0020(6)
O14 0.0173(8) 0.0115(7) 0.0097(7) -0.0020(6) -0.0023(6) -0.0020(6)
O15 0.0128(7) 0.0114(7) 0.0119(8) -0.0010(6) -0.0023(6) -0.0029(6)
O16 0.0174(8) 0.0142(8) 0.0148(8) -0.0038(6) 0.0022(6) -0.0015(6)
O17 0.0228(9) 0.0119(7) 0.0156(8) -0.0040(7) -0.0023(7) 0.0003(6)
O18 0.0180(8) 0.0168(8) 0.0165(8) -0.0052(7) -0.0005(7) -0.0013(6)
O19 0.0178(8) 0.0152(8) 0.0201(9) -0.0088(7) -0.0053(7) 0.0006(6)

loop_
_atom_type_symbol
_atom_type_description
_atom_type_scat_dispersion_real
_atom_type_scat_dispersion_imag
_atom_type_scat_source
C C 0.0033 0.0016 'International Tables Vol C Tables 4.2.6.8 and 6.1.1.4'
H H 0.0000 0.0000 'International Tables Vol C Tables 4.2.6.8 and 6.1.1.4'
Co Co 0.3494 0.9721 'International Tables Vol C Tables 4.2.6.8 and 6.1.1.4'
Na Na 0.0362 0.0249 'International Tables Vol C Tables 4.2.6.8 and 6.1.1.4'
O O 0.0106 0.0060 'International Tables Vol C Tables 4.2.6.8 and 6.1.1.4'

loop_
_geom_angle_atom_site_label_1
_geom_angle_atom_site_label_2
_geom_angle_atom_site_label_3
_geom_angle
_geom_angle_site_symmetry_1
_geom_angle_site_symmetry_3
_geom_angle_publ_flag
O15 Co1 O15 180.0 2_557 1_655 ?
O15 Co1 O3 90.27(6) 2_557 2_657 ?
O15 Co1 O3 89.73(6) 1_655 2_657 ?
O15 Co1 O3 89.73(6) 2_557 . ?
O15 Co1 O3 90.27(6) 1_655 . ?
O3 Co1 O3 180.0 2_657 . ?
O15 Co1 O14 93.23(6) 2_557 1_655 ?
O15 Co1 O14 86.78(6) 1_655 1_655 ?
O3 Co1 O14 89.76(6) 2_657 1_655 ?
O3 Co1 O14 90.24(6) . 1_655 ?
O15 Co1 O14 86.77(6) 2_557 2_557 ?
O15 Co1 O14 93.22(6) 1_655 2_557 ?
O3 Co1 O14 90.24(6) 2_657 2_557 ?
O3 Co1 O14 89.76(6) . 2_557 ?
O14 Co1 O14 179.999(1) 1_655 2_557 ?
O15 Co1 Na2 133.71(4) 2_557 1_655 ?
O15 Co1 Na2 46.30(4) 1_655 1_655 ?
O3 Co1 Na2 105.88(4) 2_657 1_655 ?
O3 Co1 Na2 74.12(4) . 1_655 ?
O14 Co1 Na2 45.21(4) 1_655 1_655 ?
O14 Co1 Na2 134.79(4) 2_557 1_655 ?
O15 Co1 Na2 46.29(4) 2_557 2_557 ?
O15 Co1 Na2 133.70(4) 1_655 2_557 ?
O3 Co1 Na2 74.12(4) 2_657 2_557 ?
O3 Co1 Na2 105.88(4) . 2_557 ?
O14 Co1 Na2 134.79(4) 1_655 2_557 ?
O14 Co1 Na2 45.21(4) 2_557 2_557 ?
Na2 Co1 Na2 179.999(2) 1_655 2_557 ?
O17 Na2 O12 102.25(6) . . ?
O17 Na2 O14 110.14(6) . . ?
O12 Na2 O14 145.79(6) . . ?
O17 Na2 O15 163.81(7) . . ?
O12 Na2 O15 80.19(5) . . ?
O14 Na2 O15 71.84(5) . . ?
O17 Na2 O16 83.52(6) . . ?
O12 Na2 O16 96.55(6) . . ?
O14 Na2 O16 97.68(6) . . ?
O15 Na2 O16 80.29(6) . . ?
O17 Na2 O18 85.88(6) . . ?
O12 Na2 O18 91.38(6) . . ?
O14 Na2 O18 80.51(6) . . ?
O15 Na2 O18 110.17(6) . . ?
O16 Na2 O18 167.90(6) . . ?
O17 Na2 Co1 148.43(5) . 1_455 ?
O12 Na2 Co1 108.28(4) . 1_455 ?
O14 Na2 Co1 38.38(4) . 1_455 ?
O15 Na2 Co1 37.05(4) . 1_455 ?
O16 Na2 Co1 100.52(4) . 1_455 ?
O18 Na2 Co1 85.55(4) . 1_455 ?
C4 O3 Co1 130.03(14) . . ?
O5 C4 O3 125.8(2) . . ?
O5 C4 C6 119.62(18) . . ?
O3 C4 C6 114.29(18) . . ?
C7 C6 C9 120.5(2) . . ?
C7 C6 C4 115.55(19) . . ?
C9 C6 C4 123.43(19) . . ?
C6 C7 C8 120.6(2) . 2_666 ?
C6 C7 H7 119.7 . . ?
C8 C7 H7 119.7 2_666 . ?
C10 C8 C7 120.8(2) . 2_666 ?
C10 C8 H8 119.6 . . ?
C7 C8 H8 119.6 2_666 . ?
C10 C9 C9 118.8(2) . 2_666 ?
C10 C9 C6 122.68(19) . . ?
C9 C9 C6 118.5(2) 2_666 . ?
C8 C10 C9 120.49(19) . . ?
C8 C10 C11 115.88(19) . . ?
C9 C10 C11 123.30(19) . . ?
O13 C11 O12 125.2(2) . . ?
O13 C11 C10 117.04(18) . . ?
O12 C11 C10 117.67(18) . . ?
C11 O12 Na2 156.64(15) . . ?
Co1 O14 Na2 96.41(6) 1_455 . ?
Co1 O14 H14A 111.6 1_455 . ?
Na2 O14 H14A 110.1 . . ?
Co1 O14 H14B 104.2 1_455 . ?
Na2 O14 H14B 123.5 . . ?
H14A O14 H14B 109.9 . . ?
Co1 O15 Na2 96.66(6) 1_455 . ?
Co1 O15 H15A 112.3 1_455 . ?
Na2 O15 H15A 113.4 . . ?
Co1 O15 H15B 116.7 1_455 . ?
Na2 O15 H15B 114.1 . . ?
H15A O15 H15B 104.1 . . ?
Na2 O16 H16A 121.8 . . ?
Na2 O16 H16B 119.9 . . ?
H16A O16 H16B 107.9 . . ?
Na2 O17 H17A 128.9 . . ?
Na2 O17 H17B 110.3 . . ?
H17A O17 H17B 110.5 . . ?
Na2 O18 H18A 97.1 . . ?
Na2 O18 H18B 102.9 . . ?
H18A O18 H18B 100.1 . . ?
H19A O19 H19B 108.5 . . ?

loop_
_geom_bond_atom_site_label_1
_geom_bond_atom_site_label_2
_geom_bond_distance
_geom_bond_site_symmetry_2
_geom_bond_publ_flag
Co1 O15 2.0660(15) 2_557 ?
Co1 O15 2.0660(15) 1_655 ?
Co1 O3 2.1020(15) 2_657 ?
Co1 O3 2.1021(15) . ?
Co1 O14 2.1281(14) 1_655 ?
Co1 O14 2.1282(14) 2_557 ?
Co1 Na2 3.4060(8) 1_655 ?
Co1 Na2 3.4061(8) 2_557 ?
Na2 O17 2.3204(17) . ?
Na2 O12 2.4062(17) . ?
Na2 O14 2.4325(18) . ?
Na2 O15 2.4790(17) . ?
Na2 O16 2.4872(19) . ?
Na2 O18 2.4884(19) . ?
Na2 Co1 3.4061(8) 1_455 ?
O3 C4 1.279(3) . ?
C4 O5 1.249(3) . ?
C4 C6 1.508(3) . ?
C6 C7 1.379(3) . ?
C6 C9 1.439(3) . ?
C7 C8 1.404(3) 2_666 ?
C7 H7 0.9500 . ?
C8 C10 1.378(3) . ?
C8 C7 1.404(3) 2_666 ?
C8 H8 0.9500 . ?
C9 C10 1.433(3) . ?
C9 C9 1.434(4) 2_666 ?
C10 C11 1.511(3) . ?
C11 O13 1.253(3) . ?
C11 O12 1.268(3) . ?
O14 Co1 2.1282(14) 1_455 ?
O14 H14A 0.8928 . ?
O14 H14B 0.8890 . ?
O15 Co1 2.0660(15) 1_455 ?
O15 H15A 0.8965 . ?
O15 H15B 0.8954 . ?
O16 H16A 0.8881 . ?
O16 H16B 0.8875 . ?
O17 H17A 0.8912 . ?
O17 H17B 0.8888 . ?
O18 H18A 0.8979 . ?
O18 H18B 0.8919 . ?
O19 H19A 0.8917 . ?
O19 H19B 0.8577 . ?

loop_
_geom_hbond_atom_site_label_D
_geom_hbond_atom_site_label_H
_geom_hbond_atom_site_label_A
_geom_hbond_distance_DH
_geom_hbond_distance_HA
_geom_hbond_distance_DA
_geom_hbond_angle_DHA
_geom_hbond_site_symmetry_A
O14 H14A O19 0.89 1.82 2.699(2) 168.9 2_556
O14 H14B O5 0.89 1.79 2.640(2) 158.4 2_557
O15 H15A O12 0.90 1.82 2.698(2) 166.8 2_557
O15 H15B O16 0.90 1.84 2.707(2) 161.1 2_557
O16 H16A O5 0.89 2.01 2.897(2) 176.4 1_545
O16 H16B O13 0.89 1.88 2.759(2) 168.8 2_557
O17 H17A O18 0.89 2.01 2.866(2) 159.6 2_556
O17 H17B O13 0.89 1.87 2.754(2) 173.5 1_545
O18 H18A O3 0.90 2.05 2.867(2) 150.7 1_455
O18 H18B O19 0.89 2.03 2.853(2) 151.9 2_556
O19 H19A O12 0.89 1.89 2.779(2) 171.3 2_656
O19 H19B O17 0.86 2.06 2.834(2) 149.2 2_656
